data_4324130
loop_
_publ_author_name
'Lei Hou'
'Wen-Juan Shi'
'Yao-Yu Wang'
'Hai-Hua Wang'
'Lin Cui'
'Peng-Xiang Chen'
'Qi-Zhen Shi'

_publ_section_title
;
 Trinuclear-based Copper(I) Pyrazolate Polymers: Effect of Trimer
 \p-Acid...Halide/Pseudohalide Interactions on the Supramolecular
 Structure and Phosphorescence
;
_journal_name_full 'Inorganic Chemistry'
_journal_page_first 261
_journal_page_last 270
_journal_paper_doi 10.1021/ic101901w
_journal_volume 50
_journal_year 2011
_chemical_formula_sum 'C36 H42 Cu5 I2 N9'
_chemical_formula_weight 1172.29
_chemical_name_systematic
; 
 ? 
;
_space_group_IT_number 14
_symmetry_cell_setting monoclinic
_symmetry_space_group_name_Hall '-P 2yn'
_symmetry_space_group_name_H-M 'P 1 21/n 1'
_atom_sites_solution_hydrogens geom
_atom_sites_solution_primary direct
_atom_sites_solution_secondary difmap
_audit_creation_method SHELXL-97
_cell_angle_alpha 90.00
_cell_angle_beta 102.178(1)
_cell_angle_gamma 90.00
_cell_formula_units_Z 4
_cell_length_a 13.0979(13)
_cell_length_b 22.008(2)
_cell_length_c 14.7518(14)
_cell_measurement_reflns_used 3873
_cell_measurement_temperature 295(2)
_cell_measurement_theta_max 23.18
_cell_measurement_theta_min 2.32
_cell_volume 4156.6(7)
_computing_structure_refinement 'SHELXL-97 (Sheldrick, 1997)'
_computing_structure_solution 'SHELXS-97 (Sheldrick, 1990)'
_diffrn_ambient_temperature 295(2)
_diffrn_measured_fraction_theta_full 0.991
_diffrn_measured_fraction_theta_max 0.991
_diffrn_radiation_monochromator graphite
_diffrn_radiation_source 'fine-focus sealed tube'
_diffrn_radiation_type MoK\a
_diffrn_radiation_wavelength 0.71073
_diffrn_reflns_av_R_equivalents 0.0429
_diffrn_reflns_av_sigmaI/netI 0.0524
_diffrn_reflns_limit_h_max 15
_diffrn_reflns_limit_h_min -13
_diffrn_reflns_limit_k_max 26
_diffrn_reflns_limit_k_min -25
_diffrn_reflns_limit_l_max 17
_diffrn_reflns_limit_l_min -16
_diffrn_reflns_number 20459
_diffrn_reflns_theta_full 25.03
_diffrn_reflns_theta_max 25.03
_diffrn_reflns_theta_min 1.85
_exptl_absorpt_coefficient_mu 4.040
_exptl_absorpt_correction_T_max 0.6881
_exptl_absorpt_correction_T_min 0.5300
_exptl_absorpt_correction_type multi-scan
_exptl_absorpt_process_details sadabs
_exptl_crystal_colour yellow
_exptl_crystal_density_diffrn 1.873
_exptl_crystal_density_method 'not measured'
_exptl_crystal_description block
_exptl_crystal_F_000 2288
_exptl_crystal_size_max 0.18
_exptl_crystal_size_mid 0.15
_exptl_crystal_size_min 0.10
_refine_diff_density_max 1.067
_refine_diff_density_min -0.827
_refine_diff_density_rms 0.120
_refine_ls_extinction_method none
_refine_ls_goodness_of_fit_ref 1.085
_refine_ls_hydrogen_treatment constr
_refine_ls_matrix_type full
_refine_ls_number_parameters 475
_refine_ls_number_reflns 7289
_refine_ls_number_restraints 0
_refine_ls_restrained_S_all 1.085
_refine_ls_R_factor_all 0.0759
_refine_ls_R_factor_gt 0.0473
_refine_ls_shift/su_max 0.000
_refine_ls_shift/su_mean 0.000
_refine_ls_structure_factor_coef Fsqd
_refine_ls_weighting_details 'calc w=1/[\s^2^(Fo^2^)+(0.0563P)^2^+6.1305P] where P=(Fo^2^+2Fc^2^)/3'
_refine_ls_weighting_scheme calc
_refine_ls_wR_factor_gt 0.1173
_refine_ls_wR_factor_ref 0.1341
_reflns_number_gt 4882
_reflns_number_total 7289
_reflns_threshold_expression >2sigma(I)
_cod_data_source_file ic101901w_si_002_5.cif
_cod_data_source_block complex_5
_cod_database_code 4324130

loop_
_symmetry_equiv_pos_as_xyz
'x, y, z'
'-x+1/2, y+1/2, -z+1/2'
'-x, -y, -z'
'x-1/2, -y-1/2, z-1/2'

loop_
_atom_site_label
_atom_site_type_symbol
_atom_site_fract_x
_atom_site_fract_y
_atom_site_fract_z
_atom_site_U_iso_or_equiv
_atom_site_adp_type
_atom_site_occupancy
_atom_site_symmetry_multiplicity
_atom_site_calc_flag
_atom_site_refinement_flags
_atom_site_disorder_assembly
_atom_site_disorder_group
I1 I 0.96397(4) -0.12374(2) 0.36511(4) 0.05028(16) Uani 1 1 d . . .
I2 I 0.84858(5) -0.11733(2) 0.62037(4) 0.06040(18) Uani 1 1 d . . .
Cu1 Cu 0.67422(7) 0.38284(4) 0.33879(8) 0.0533(3) Uani 1 1 d . . .
Cu2 Cu 0.46157(7) 0.31161(4) 0.30481(7) 0.0507(3) Uani 1 1 d . . .
Cu3 Cu 0.44970(7) 0.45227(4) 0.30798(7) 0.0491(3) Uani 1 1 d . . .
Cu4 Cu 0.89230(8) -0.05978(4) 0.48181(7) 0.0578(3) Uani 1 1 d . . .
Cu5 Cu 0.81972(7) -0.16444(4) 0.45158(7) 0.0539(3) Uani 1 1 d . . .
N1 N 0.6812(4) 0.2981(2) 0.3568(4) 0.0459(15) Uani 1 1 d . . .
N2 N 0.5851(4) 0.2703(2) 0.3490(5) 0.0515(16) Uani 1 1 d . . .
N3 N 0.8443(4) 0.0244(2) 0.4583(4) 0.0444(14) Uani 1 1 d . . .
N4 N 0.3306(4) 0.3474(3) 0.2722(4) 0.0445(14) Uani 1 1 d . . .
N5 N 0.3243(4) 0.4099(3) 0.2782(4) 0.0442(14) Uani 1 1 d . . .
N6 N -0.1644(5) 0.3547(3) 0.1108(5) 0.0581(17) Uani 1 1 d . . .
N7 N 0.5737(4) 0.4948(2) 0.3465(4) 0.0432(14) Uani 1 1 d . . .
N8 N 0.6689(4) 0.4675(2) 0.3496(4) 0.0468(15) Uani 1 1 d . . .
N9 N 0.8195(5) 0.7436(2) 0.4521(4) 0.0480(15) Uani 1 1 d . . .
C1 C 0.9011(9) 0.3140(7) 0.4852(10) 0.166(5) Uani 1 1 d . . .
H1A H 0.8911 0.2953 0.5414 0.249 Uiso 1 1 calc R . .
H1B H 0.8598 0.3503 0.4738 0.249 Uiso 1 1 calc R . .
H1C H 0.9735 0.3241 0.4911 0.249 Uiso 1 1 calc R . .
C2 C 0.8687(6) 0.2715(4) 0.4072(7) 0.079(3) Uani 1 1 d . . .
H2A H 0.9085 0.2343 0.4213 0.095 Uiso 1 1 calc R . .
H2B H 0.8871 0.2891 0.3524 0.095 Uiso 1 1 calc R . .
C3 C 0.7562(5) 0.2560(3) 0.3848(5) 0.0423(17) Uani 1 1 d . . .
C4 C 0.7095(5) 0.2003(3) 0.3929(5) 0.0421(17) Uani 1 1 d . . .
C5 C 0.6022(5) 0.2115(3) 0.3721(6) 0.051(2) Uani 1 1 d . . .
C6 C 0.5071(7) 0.1708(4) 0.3749(8) 0.091(4) Uani 1 1 d . . .
H6A H 0.5257 0.1408 0.4237 0.110 Uiso 1 1 calc R . .
H6B H 0.4504 0.1953 0.3880 0.110 Uiso 1 1 calc R . .
C7 C 0.4736(12) 0.1403(7) 0.2849(10) 0.185(8) Uani 1 1 d . . .
H7A H 0.4651 0.1699 0.2361 0.277 Uiso 1 1 calc R . .
H7B H 0.4083 0.1200 0.2831 0.277 Uiso 1 1 calc R . .
H7C H 0.5254 0.1111 0.2769 0.277 Uiso 1 1 calc R . .
C8 C 0.7602(5) 0.1410(3) 0.4183(5) 0.0403(16) Uani 1 1 d . . .
C9 C 0.8293(6) 0.1159(3) 0.3706(5) 0.0452(18) Uani 1 1 d . . .
H9 H 0.8495 0.1381 0.3237 0.054 Uiso 1 1 calc R . .
C10 C 0.8697(5) 0.0578(3) 0.3911(5) 0.0438(17) Uani 1 1 d . . .
H10 H 0.9157 0.0420 0.3570 0.053 Uiso 1 1 calc R . .
C11 C 0.7821(6) 0.0500(3) 0.5087(5) 0.0503(19) Uani 1 1 d . . .
H11 H 0.7681 0.0284 0.5589 0.060 Uiso 1 1 calc R . .
C12 C 0.7382(6) 0.1060(3) 0.4906(5) 0.0495(19) Uani 1 1 d . . .
H12 H 0.6935 0.1209 0.5266 0.059 Uiso 1 1 calc R . .
C13 C 0.2010(12) 0.2414(5) 0.1265(7) 0.147(5) Uani 1 1 d . . .
H13A H 0.1426 0.2640 0.0926 0.221 Uiso 1 1 calc R . .
H13B H 0.1858 0.1987 0.1208 0.221 Uiso 1 1 calc R . .
H13C H 0.2617 0.2500 0.1018 0.221 Uiso 1 1 calc R . .
C14 C 0.2209(7) 0.2590(3) 0.2248(6) 0.065(2) Uani 1 1 d . . .
H14A H 0.2835 0.2384 0.2574 0.078 Uiso 1 1 calc R . .
H14B H 0.1632 0.2450 0.2511 0.078 Uiso 1 1 calc R . .
C15 C 0.2344(5) 0.3256(3) 0.2415(5) 0.0437(17) Uani 1 1 d . . .
C16 C 0.1641(5) 0.3740(3) 0.2267(5) 0.0407(17) Uani 1 1 d . . .
C17 C 0.2236(5) 0.4255(3) 0.2514(5) 0.0423(17) Uani 1 1 d . . .
C18 C 0.1919(6) 0.4903(3) 0.2596(6) 0.059(2) Uani 1 1 d . . .
H18A H 0.1225 0.4963 0.2219 0.071 Uiso 1 1 calc R . .
H18B H 0.2394 0.5165 0.2352 0.071 Uiso 1 1 calc R . .
C19 C 0.1919(9) 0.5090(5) 0.3575(8) 0.120(4) Uani 1 1 d . . .
H19A H 0.1420 0.4850 0.3809 0.181 Uiso 1 1 calc R . .
H19B H 0.1735 0.5512 0.3587 0.181 Uiso 1 1 calc R . .
H19C H 0.2603 0.5028 0.3955 0.181 Uiso 1 1 calc R . .
C20 C 0.0515(5) 0.3687(3) 0.1881(5) 0.0459(18) Uani 1 1 d . . .
C21 C -0.0091(6) 0.3236(4) 0.2178(6) 0.070(2) Uani 1 1 d . . .
H21 H 0.0211 0.2968 0.2646 0.084 Uiso 1 1 calc R . .
C22 C -0.1135(6) 0.3188(4) 0.1775(6) 0.072(3) Uani 1 1 d . . .
H22 H -0.1514 0.2881 0.1986 0.087 Uiso 1 1 calc R . .
C23 C -0.1083(6) 0.3990(4) 0.0846(6) 0.064(2) Uani 1 1 d . . .
H23 H -0.1417 0.4262 0.0398 0.077 Uiso 1 1 calc R . .
C24 C -0.0012(6) 0.4070(4) 0.1208(6) 0.062(2) Uani 1 1 d . . .
H24 H 0.0344 0.4385 0.0990 0.074 Uiso 1 1 calc R . .
C25 C 0.4604(8) 0.5899(5) 0.4648(7) 0.094(3) Uani 1 1 d . . .
H25A H 0.4412 0.5485 0.4732 0.140 Uiso 1 1 calc R . .
H25B H 0.4005 0.6156 0.4611 0.140 Uiso 1 1 calc R . .
H25C H 0.5142 0.6021 0.5164 0.140 Uiso 1 1 calc R . .
C26 C 0.5007(6) 0.5953(3) 0.3758(6) 0.054(2) Uani 1 1 d . . .
H26A H 0.4440 0.5865 0.3235 0.065 Uiso 1 1 calc R . .
H26B H 0.5229 0.6368 0.3693 0.065 Uiso 1 1 calc R . .
C27 C 0.5903(5) 0.5534(3) 0.3723(5) 0.0417(17) Uani 1 1 d . . .
C28 C 0.6967(6) 0.5647(3) 0.3904(5) 0.0441(17) Uani 1 1 d . . .
C29 C 0.7440(6) 0.5103(3) 0.3733(5) 0.0475(18) Uani 1 1 d . . .
C30 C 0.8558(6) 0.4960(4) 0.3823(7) 0.076(3) Uani 1 1 d . . .
H30A H 0.8976 0.5301 0.4108 0.092 Uiso 1 1 calc R . .
H30B H 0.8737 0.4609 0.4222 0.092 Uiso 1 1 calc R . .
C31 C 0.8795(10) 0.4835(6) 0.2919(11) 0.165(7) Uani 1 1 d . . .
H31A H 0.8304 0.4545 0.2594 0.247 Uiso 1 1 calc R . .
H31B H 0.9490 0.4673 0.3002 0.247 Uiso 1 1 calc R . .
H31C H 0.8749 0.5204 0.2567 0.247 Uiso 1 1 calc R . .
C32 C 0.7457(5) 0.6242(3) 0.4152(5) 0.0417(17) Uani 1 1 d . . .
C33 C 0.7285(7) 0.6569(3) 0.4911(5) 0.061(2) Uani 1 1 d . . .
H33 H 0.6905 0.6397 0.5311 0.073 Uiso 1 1 calc R . .
C34 C 0.7676(7) 0.7147(3) 0.5070(6) 0.062(2) Uani 1 1 d . . .
H34 H 0.7569 0.7349 0.5597 0.075 Uiso 1 1 calc R . .
C35 C 0.8414(6) 0.7123(3) 0.3802(5) 0.0503(19) Uani 1 1 d . . .
H35 H 0.8809 0.7306 0.3423 0.060 Uiso 1 1 calc R . .
C36 C 0.8061(5) 0.6531(3) 0.3614(5) 0.0457(17) Uani 1 1 d . . .
H36 H 0.8234 0.6324 0.3118 0.055 Uiso 1 1 calc R . .

loop_
_atom_site_aniso_label
_atom_site_aniso_U_11
_atom_site_aniso_U_22
_atom_site_aniso_U_33
_atom_site_aniso_U_23
_atom_site_aniso_U_13
_atom_site_aniso_U_12
I1 0.0508(3) 0.0487(3) 0.0535(3) -0.0049(2) 0.0160(2) -0.0049(2)
I2 0.0790(4) 0.0561(3) 0.0446(3) -0.0022(2) 0.0094(3) -0.0053(3)
Cu1 0.0486(6) 0.0274(5) 0.0855(8) -0.0007(4) 0.0177(5) -0.0030(4)
Cu2 0.0362(5) 0.0384(5) 0.0740(7) 0.0047(5) 0.0033(4) 0.0038(4)
Cu3 0.0383(5) 0.0400(5) 0.0668(7) -0.0014(4) 0.0060(4) -0.0085(4)
Cu4 0.0658(7) 0.0338(5) 0.0716(7) -0.0025(5) 0.0094(5) 0.0034(4)
Cu5 0.0505(6) 0.0366(5) 0.0726(7) -0.0077(5) 0.0086(5) -0.0056(4)
N1 0.037(3) 0.032(3) 0.065(4) 0.003(3) 0.002(3) -0.003(3)
N2 0.040(4) 0.031(3) 0.077(5) 0.009(3) -0.001(3) -0.003(3)
N3 0.049(4) 0.033(3) 0.050(4) -0.005(3) 0.008(3) 0.002(3)
N4 0.033(3) 0.042(3) 0.059(4) 0.002(3) 0.010(3) -0.001(3)
N5 0.032(3) 0.040(3) 0.060(4) 0.006(3) 0.007(3) -0.003(3)
N6 0.042(4) 0.065(4) 0.067(5) 0.016(4) 0.010(3) -0.004(3)
N7 0.044(4) 0.030(3) 0.053(4) -0.001(3) 0.005(3) -0.010(3)
N8 0.041(3) 0.028(3) 0.071(4) -0.002(3) 0.011(3) -0.007(3)
N9 0.057(4) 0.028(3) 0.058(4) -0.002(3) 0.010(3) -0.011(3)
C1 0.086(8) 0.177(12) 0.212(13) -0.063(10) -0.023(9) -0.010(8)
C2 0.051(5) 0.067(6) 0.120(8) -0.007(5) 0.019(5) -0.012(4)
C3 0.037(4) 0.038(4) 0.051(5) 0.003(3) 0.007(3) 0.006(3)
C4 0.039(4) 0.031(4) 0.055(5) 0.000(3) 0.007(3) 0.000(3)
C5 0.038(4) 0.031(4) 0.080(6) 0.004(4) 0.000(4) -0.001(3)
C6 0.071(6) 0.039(5) 0.147(10) 0.017(6) -0.017(6) -0.011(4)
C7 0.146(14) 0.157(14) 0.27(2) -0.090(15) 0.076(14) -0.082(12)
C8 0.041(4) 0.034(4) 0.042(4) 0.001(3) 0.000(3) 0.002(3)
C9 0.051(5) 0.035(4) 0.048(5) 0.006(3) 0.005(4) -0.001(3)
C10 0.045(4) 0.039(4) 0.049(5) 0.001(3) 0.014(3) 0.005(3)
C11 0.062(5) 0.036(4) 0.055(5) 0.010(3) 0.017(4) 0.002(4)
C12 0.052(5) 0.041(4) 0.057(5) 0.007(4) 0.014(4) 0.013(3)
C13 0.256(14) 0.078(8) 0.110(10) -0.004(7) 0.043(10) -0.024(9)
C14 0.067(5) 0.046(5) 0.082(6) 0.001(4) 0.018(5) -0.013(4)
C15 0.039(4) 0.045(4) 0.050(5) 0.010(3) 0.015(3) -0.008(3)
C16 0.029(4) 0.049(4) 0.046(4) 0.008(3) 0.011(3) 0.002(3)
C17 0.035(4) 0.045(4) 0.049(4) 0.000(3) 0.013(3) 0.000(3)
C18 0.049(5) 0.051(5) 0.075(6) -0.001(4) 0.010(4) 0.011(4)
C19 0.150(11) 0.099(9) 0.109(10) -0.034(7) 0.020(8) 0.039(8)
C20 0.037(4) 0.051(4) 0.048(5) 0.004(4) 0.006(3) 0.003(3)
C21 0.046(5) 0.080(6) 0.080(6) 0.020(5) 0.003(4) -0.006(4)
C22 0.042(5) 0.092(7) 0.078(7) 0.026(5) 0.000(4) -0.017(5)
C23 0.054(5) 0.058(5) 0.075(6) 0.020(4) 0.003(4) -0.002(4)
C24 0.045(5) 0.069(6) 0.070(6) 0.008(5) 0.009(4) -0.005(4)
C25 0.092(8) 0.098(8) 0.095(8) 0.006(6) 0.029(6) 0.031(6)
C26 0.055(5) 0.049(5) 0.059(5) 0.002(4) 0.013(4) 0.006(4)
C27 0.047(4) 0.036(4) 0.040(4) 0.000(3) 0.006(3) -0.005(3)
C28 0.060(5) 0.029(4) 0.044(4) -0.005(3) 0.012(4) -0.012(3)
C29 0.054(5) 0.033(4) 0.059(5) -0.005(3) 0.019(4) -0.007(3)
C30 0.050(5) 0.058(5) 0.127(9) -0.022(5) 0.033(5) -0.011(4)
C31 0.105(10) 0.157(13) 0.26(2) -0.081(13) 0.099(12) -0.037(9)
C32 0.043(4) 0.034(4) 0.045(4) -0.003(3) 0.004(3) -0.002(3)
C33 0.094(6) 0.044(4) 0.055(5) -0.008(4) 0.038(5) -0.031(4)
C34 0.096(7) 0.048(5) 0.048(5) -0.015(4) 0.025(5) -0.027(4)
C35 0.054(5) 0.039(4) 0.059(5) -0.004(4) 0.015(4) -0.009(3)
C36 0.046(4) 0.036(4) 0.056(5) -0.010(3) 0.014(4) -0.006(3)

loop_
_atom_type_symbol
_atom_type_description
_atom_type_scat_dispersion_real
_atom_type_scat_dispersion_imag
_atom_type_scat_source
C C 0.0033 0.0016 'International Tables Vol C Tables 4.2.6.8 and 6.1.1.4'
H H 0.0000 0.0000 'International Tables Vol C Tables 4.2.6.8 and 6.1.1.4'
N N 0.0061 0.0033 'International Tables Vol C Tables 4.2.6.8 and 6.1.1.4'
Cu Cu 0.3201 1.2651 'International Tables Vol C Tables 4.2.6.8 and 6.1.1.4'
I I -0.4742 1.8119 'International Tables Vol C Tables 4.2.6.8 and 6.1.1.4'

loop_
_geom_angle_atom_site_label_1
_geom_angle_atom_site_label_2
_geom_angle_atom_site_label_3
_geom_angle
_geom_angle_site_symmetry_1
_geom_angle_site_symmetry_3
_geom_angle_publ_flag
Cu4 I1 Cu5 57.33(3) . . ?
Cu4 I2 Cu5 57.11(3) . . ?
N8 Cu1 N1 167.1(3) . . ?
N2 Cu2 N4 172.4(3) . . ?
N7 Cu3 N5 175.9(3) . . ?
N3 Cu4 Cu5 138.03(17) . . ?
N3 Cu4 I1 123.44(18) . . ?
Cu5 Cu4 I1 63.30(3) . . ?
N3 Cu4 I2 119.26(18) . . ?
Cu5 Cu4 I2 63.05(3) . . ?
I1 Cu4 I2 116.11(4) . . ?
N9 Cu5 N6 101.6(3) 1_545 2_545 ?
N9 Cu5 Cu4 157.37(17) 1_545 . ?
N6 Cu5 Cu4 101.00(19) 2_545 . ?
N9 Cu5 I1 109.97(17) 1_545 . ?
N6 Cu5 I1 116.52(19) 2_545 . ?
Cu4 Cu5 I1 59.37(3) . . ?
N9 Cu5 I2 112.84(18) 1_545 . ?
N6 Cu5 I2 105.48(18) 2_545 . ?
Cu4 Cu5 I2 59.84(3) . . ?
I1 Cu5 I2 110.20(4) . . ?
C3 N1 N2 108.2(5) . . ?
C3 N1 Cu1 137.2(5) . . ?
N2 N1 Cu1 114.2(4) . . ?
C5 N2 N1 107.8(5) . . ?
C5 N2 Cu2 130.4(5) . . ?
N1 N2 Cu2 121.7(4) . . ?
C10 N3 C11 117.3(6) . . ?
C10 N3 Cu4 122.1(5) . . ?
C11 N3 Cu4 120.6(5) . . ?
C15 N4 N5 108.3(5) . . ?
C15 N4 Cu2 133.6(5) . . ?
N5 N4 Cu2 118.0(4) . . ?
C17 N5 N4 107.8(5) . . ?
C17 N5 Cu3 135.0(5) . . ?
N4 N5 Cu3 116.9(4) . . ?
C23 N6 C22 115.6(7) . . ?
C23 N6 Cu5 124.6(6) . 2 ?
C22 N6 Cu5 119.7(5) . 2 ?
C27 N7 N8 108.5(5) . . ?
C27 N7 Cu3 130.3(5) . . ?
N8 N7 Cu3 121.2(4) . . ?
C29 N8 N7 107.9(5) . . ?
C29 N8 Cu1 132.6(5) . . ?
N7 N8 Cu1 118.8(4) . . ?
C34 N9 C35 117.3(6) . . ?
C34 N9 Cu5 118.9(5) . 1_565 ?
C35 N9 Cu5 120.6(5) . 1_565 ?
C2 C1 H1A 109.5 . . ?
C2 C1 H1B 109.5 . . ?
H1A C1 H1B 109.5 . . ?
C2 C1 H1C 109.5 . . ?
H1A C1 H1C 109.5 . . ?
H1B C1 H1C 109.5 . . ?
C1 C2 C3 115.4(8) . . ?
C1 C2 H2A 108.4 . . ?
C3 C2 H2A 108.4 . . ?
C1 C2 H2B 108.4 . . ?
C3 C2 H2B 108.4 . . ?
H2A C2 H2B 107.5 . . ?
N1 C3 C4 109.1(6) . . ?
N1 C3 C2 122.3(6) . . ?
C4 C3 C2 128.4(7) . . ?
C3 C4 C5 105.5(6) . . ?
C3 C4 C8 128.4(6) . . ?
C5 C4 C8 126.1(6) . . ?
N2 C5 C4 109.3(6) . . ?
N2 C5 C6 118.3(6) . . ?
C4 C5 C6 132.3(7) . . ?
C7 C6 C5 109.4(9) . . ?
C7 C6 H6A 109.8 . . ?
C5 C6 H6A 109.8 . . ?
C7 C6 H6B 109.8 . . ?
C5 C6 H6B 109.8 . . ?
H6A C6 H6B 108.3 . . ?
C6 C7 H7A 109.5 . . ?
C6 C7 H7B 109.5 . . ?
H7A C7 H7B 109.5 . . ?
C6 C7 H7C 109.5 . . ?
H7A C7 H7C 109.5 . . ?
H7B C7 H7C 109.5 . . ?
C9 C8 C12 115.7(6) . . ?
C9 C8 C4 122.3(6) . . ?
C12 C8 C4 122.0(6) . . ?
C8 C9 C10 121.3(7) . . ?
C8 C9 H9 119.3 . . ?
C10 C9 H9 119.3 . . ?
N3 C10 C9 121.7(6) . . ?
N3 C10 H10 119.1 . . ?
C9 C10 H10 119.1 . . ?
N3 C11 C12 123.6(7) . . ?
N3 C11 H11 118.2 . . ?
C12 C11 H11 118.2 . . ?
C11 C12 C8 120.2(7) . . ?
C11 C12 H12 119.9 . . ?
C8 C12 H12 119.9 . . ?
C14 C13 H13A 109.5 . . ?
C14 C13 H13B 109.5 . . ?
H13A C13 H13B 109.5 . . ?
C14 C13 H13C 109.5 . . ?
H13A C13 H13C 109.5 . . ?
H13B C13 H13C 109.5 . . ?
C13 C14 C15 114.3(7) . . ?
C13 C14 H14A 108.7 . . ?
C15 C14 H14A 108.7 . . ?
C13 C14 H14B 108.7 . . ?
C15 C14 H14B 108.7 . . ?
H14A C14 H14B 107.6 . . ?
N4 C15 C16 108.9(6) . . ?
N4 C15 C14 118.7(6) . . ?
C16 C15 C14 132.4(7) . . ?
C17 C16 C15 105.6(6) . . ?
C17 C16 C20 129.2(6) . . ?
C15 C16 C20 125.1(6) . . ?
N5 C17 C16 109.4(6) . . ?
N5 C17 C18 119.6(6) . . ?
C16 C17 C18 130.8(6) . . ?
C17 C18 C19 113.2(7) . . ?
C17 C18 H18A 108.9 . . ?
C19 C18 H18A 108.9 . . ?
C17 C18 H18B 108.9 . . ?
C19 C18 H18B 108.9 . . ?
H18A C18 H18B 107.7 . . ?
C18 C19 H19A 109.5 . . ?
C18 C19 H19B 109.5 . . ?
H19A C19 H19B 109.5 . . ?
C18 C19 H19C 109.5 . . ?
H19A C19 H19C 109.5 . . ?
H19B C19 H19C 109.5 . . ?
C24 C20 C21 115.5(7) . . ?
C24 C20 C16 122.8(7) . . ?
C21 C20 C16 121.7(7) . . ?
C22 C21 C20 119.8(8) . . ?
C22 C21 H21 120.1 . . ?
C20 C21 H21 120.1 . . ?
N6 C22 C21 124.9(8) . . ?
N6 C22 H22 117.5 . . ?
C21 C22 H22 117.5 . . ?
N6 C23 C24 123.5(8) . . ?
N6 C23 H23 118.2 . . ?
C24 C23 H23 118.2 . . ?
C20 C24 C23 120.6(8) . . ?
C20 C24 H24 119.7 . . ?
C23 C24 H24 119.7 . . ?
C26 C25 H25A 109.5 . . ?
C26 C25 H25B 109.5 . . ?
H25A C25 H25B 109.5 . . ?
C26 C25 H25C 109.5 . . ?
H25A C25 H25C 109.5 . . ?
H25B C25 H25C 109.5 . . ?
C27 C26 C25 113.4(7) . . ?
C27 C26 H26A 108.9 . . ?
C25 C26 H26A 108.9 . . ?
C27 C26 H26B 108.9 . . ?
C25 C26 H26B 108.9 . . ?
H26A C26 H26B 107.7 . . ?
N7 C27 C28 108.8(6) . . ?
N7 C27 C26 121.1(6) . . ?
C28 C27 C26 130.1(6) . . ?
C27 C28 C29 106.1(6) . . ?
C27 C28 C32 125.3(6) . . ?
C29 C28 C32 128.5(7) . . ?
N8 C29 C28 108.6(6) . . ?
N8 C29 C30 121.9(6) . . ?
C28 C29 C30 129.5(7) . . ?
C31 C30 C29 110.9(9) . . ?
C31 C30 H30A 109.5 . . ?
C29 C30 H30A 109.5 . . ?
C31 C30 H30B 109.5 . . ?
C29 C30 H30B 109.5 . . ?
H30A C30 H30B 108.0 . . ?
C30 C31 H31A 109.5 . . ?
C30 C31 H31B 109.5 . . ?
H31A C31 H31B 109.5 . . ?
C30 C31 H31C 109.5 . . ?
H31A C31 H31C 109.5 . . ?
H31B C31 H31C 109.5 . . ?
C36 C32 C33 115.6(6) . . ?
C36 C32 C28 122.5(6) . . ?
C33 C32 C28 121.7(6) . . ?
C34 C33 C32 120.1(7) . . ?
C34 C33 H33 120.0 . . ?
C32 C33 H33 120.0 . . ?
N9 C34 C33 124.0(7) . . ?
N9 C34 H34 118.0 . . ?
C33 C34 H34 118.0 . . ?
N9 C35 C36 121.3(7) . . ?
N9 C35 H35 119.3 . . ?
C36 C35 H35 119.3 . . ?
C32 C36 C35 121.4(7) . . ?
C32 C36 H36 119.3 . . ?
C35 C36 H36 119.3 . . ?

loop_
_geom_bond_atom_site_label_1
_geom_bond_atom_site_label_2
_geom_bond_distance
_geom_bond_site_symmetry_2
_geom_bond_publ_flag
I1 Cu4 2.5512(11) . ?
I1 Cu5 2.6488(11) . ?
I2 Cu4 2.5699(11) . ?
I2 Cu5 2.6496(11) . ?
Cu1 N8 1.872(5) . ?
Cu1 N1 1.883(5) . ?
Cu2 N2 1.850(6) . ?
Cu2 N4 1.856(5) . ?
Cu3 N7 1.857(5) . ?
Cu3 N5 1.859(5) . ?
Cu4 N3 1.963(5) . ?
Cu4 Cu5 2.4960(13) . ?
Cu5 N9 2.024(5) 1_545 ?
Cu5 N6 2.091(6) 2_545 ?
N1 C3 1.351(8) . ?
N1 N2 1.382(7) . ?
N2 C5 1.344(8) . ?
N3 C10 1.332(8) . ?
N3 C11 1.338(8) . ?
N4 C15 1.335(8) . ?
N4 N5 1.383(8) . ?
N5 C17 1.339(8) . ?
N6 C23 1.326(9) . ?
N6 C22 1.327(10) . ?
N6 Cu5 2.091(6) 2 ?
N7 C27 1.348(8) . ?
N7 N8 1.376(7) . ?
N8 C29 1.354(8) . ?
N9 C34 1.325(9) . ?
N9 C35 1.345(9) . ?
N9 Cu5 2.024(5) 1_565 ?
C1 C2 1.474(9) . ?
C1 H1A 0.9600 . ?
C1 H1B 0.9600 . ?
C1 H1C 0.9600 . ?
C2 C3 1.481(10) . ?
C2 H2A 0.9700 . ?
C2 H2B 0.9700 . ?
C3 C4 1.385(9) . ?
C4 C5 1.396(9) . ?
C4 C8 1.476(9) . ?
C5 C6 1.541(11) . ?
C6 C7 1.469(9) . ?
C6 H6A 0.9700 . ?
C6 H6B 0.9700 . ?
C7 H7A 0.9600 . ?
C7 H7B 0.9600 . ?
C7 H7C 0.9600 . ?
C8 C9 1.375(10) . ?
C8 C12 1.394(10) . ?
C9 C10 1.391(9) . ?
C9 H9 0.9300 . ?
C10 H10 0.9300 . ?
C11 C12 1.362(9) . ?
C11 H11 0.9300 . ?
C12 H12 0.9300 . ?
C13 C14 1.471(8) . ?
C13 H13A 0.9600 . ?
C13 H13B 0.9600 . ?
C13 H13C 0.9600 . ?
C14 C15 1.490(10) . ?
C14 H14A 0.9700 . ?
C14 H14B 0.9700 . ?
C15 C16 1.395(9) . ?
C16 C17 1.382(9) . ?
C16 C20 1.469(9) . ?
C17 C18 1.497(10) . ?
C18 C19 1.502(12) . ?
C18 H18A 0.9700 . ?
C18 H18B 0.9700 . ?
C19 H19A 0.9600 . ?
C19 H19B 0.9600 . ?
C19 H19C 0.9600 . ?
C20 C24 1.373(11) . ?
C20 C21 1.397(10) . ?
C21 C22 1.376(11) . ?
C21 H21 0.9300 . ?
C22 H22 0.9300 . ?
C23 C24 1.403(11) . ?
C23 H23 0.9300 . ?
C24 H24 0.9300 . ?
C25 C26 1.520(12) . ?
C25 H25A 0.9600 . ?
C25 H25B 0.9600 . ?
C25 H25C 0.9600 . ?
C26 C27 1.502(9) . ?
C26 H26A 0.9700 . ?
C26 H26B 0.9700 . ?
C27 C28 1.385(9) . ?
C28 C29 1.396(9) . ?
C28 C32 1.469(9) . ?
C29 C30 1.476(10) . ?
C30 C31 1.458(15) . ?
C30 H30A 0.9700 . ?
C30 H30B 0.9700 . ?
C31 H31A 0.9600 . ?
C31 H31B 0.9600 . ?
C31 H31C 0.9600 . ?
C32 C36 1.387(9) . ?
C32 C33 1.389(10) . ?
C33 C34 1.373(9) . ?
C33 H33 0.9300 . ?
C34 H34 0.9300 . ?
C35 C36 1.391(9) . ?
C35 H35 0.9300 . ?
C36 H36 0.9300 . ?
